data_4308647
loop_
_publ_author_name
'Wolfgang Petz'
'Christian Kutschera'
'Maya Heitbaum'
'Gernot Frenking'
'Ralf Tonner'
'Bernhard Neum\"uller'

_publ_contact_author
;
        Gernot Frenking
        Fachbereich Chemie
        Universit\"at Marburg
        Hans-Meerwein-Strasse
        35032 Marburg
        Germany
;
_publ_contact_author_email frenking@chemie.uni-marburg.de
_publ_contact_author_fax 'int. 6421-28-25566'
_publ_contact_author_phone 'int. 6421-28-25563'
_publ_section_title
;
Experimental and Theoretical Studies of Carbodiphosphorane-CX2 Adducts
with Unusual Bonding Situations: Preparation, Crystal Structures, and
Bonding Analyses of S2CC(PPh3)2, O2CC(PPh3)2, and [(CO)4MS2CC(PPh3)2] (M =
Cr, Mo, W)
;
_journal_name_full 'Inorganic Chemistry'
_journal_page_first 1263
_journal_page_last 1274
_journal_paper_doi 10.1021/ic048397l
_journal_volume 44
_journal_year 2005
_chemical_formula_moiety '[O~2~CC(PPh~3~)~2~]'
_chemical_formula_sum 'C38 H30 O2 P2'
_chemical_formula_weight 580.56
_chemical_name_systematic
; 
 ? 
;
_space_group_IT_number 9
_symmetry_cell_setting monoclinic
_symmetry_space_group_name_Hall 'C -2yc'
_symmetry_space_group_name_H-M 'C 1 c 1'
_atom_sites_solution_hydrogens geom
_atom_sites_solution_primary direct
_atom_sites_solution_secondary difmap
_audit_creation_method SHELXL-97
_cell_angle_alpha 90.00
_cell_angle_beta 102.86(1)
_cell_angle_gamma 90.00
_cell_formula_units_Z 4
_cell_length_a 11.939(1)
_cell_length_b 17.053(1)
_cell_length_c 15.109(1)
_cell_measurement_reflns_used 15000
_cell_measurement_temperature 193(2)
_cell_measurement_theta_max 26.26
_cell_measurement_theta_min 2.12
_cell_volume 2999.0(4)
_computing_cell_refinement 'IPDS II (Stoe)'
_computing_data_collection 'IPDS II (Stoe)'
_computing_data_reduction 'IPDS II (Stoe)'
_computing_molecular_graphics 'SHELXTL (Sheldrick, 1996)'
_computing_publication_material 'SHELXL-97 (Sheldrick, 1997), PLATON-98 (Spek, 1998)'
_computing_structure_refinement 'SHELXL-97 (Sheldrick, 1997)'
_computing_structure_solution 'SHELXS-97 (Sheldrick, 1997)'
_diffrn_ambient_temperature 193(2)
_diffrn_measured_fraction_theta_full 0.995
_diffrn_measured_fraction_theta_max 0.995
_diffrn_measurement_device_type 'IPDS II (Stoe)'
_diffrn_measurement_method 'IPDS II (Stoe)'
_diffrn_radiation_monochromator graphite
_diffrn_radiation_source 'fine-focus sealed tube'
_diffrn_radiation_type MoK\a
_diffrn_radiation_wavelength 0.71073
_diffrn_reflns_av_R_equivalents 0.0787
_diffrn_reflns_av_sigmaI/netI 0.0525
_diffrn_reflns_limit_h_max 14
_diffrn_reflns_limit_h_min -14
_diffrn_reflns_limit_k_max 21
_diffrn_reflns_limit_k_min -21
_diffrn_reflns_limit_l_max 18
_diffrn_reflns_limit_l_min -18
_diffrn_reflns_number 21554
_diffrn_reflns_theta_full 26.28
_diffrn_reflns_theta_max 26.28
_diffrn_reflns_theta_min 2.12
_diffrn_standards_decay_% 0
_exptl_absorpt_coefficient_mu 0.179
_exptl_absorpt_correction_T_max 1.0
_exptl_absorpt_correction_T_min 0.44
_exptl_absorpt_correction_type numerical
_exptl_crystal_colour colorless
_exptl_crystal_density_diffrn 1.286
_exptl_crystal_density_method 'not measured'
_exptl_crystal_description needles
_exptl_crystal_F_000 1216
_exptl_crystal_size_max 0.37
_exptl_crystal_size_mid 0.1
_exptl_crystal_size_min 0.04
_refine_diff_density_max 0.186
_refine_diff_density_min -0.216
_refine_diff_density_rms 0.040
_refine_ls_abs_structure_details 'Flack H D (1983), Acta Cryst. A39, 876-881'
_refine_ls_abs_structure_Flack -0.03(7)
_refine_ls_extinction_method none
_refine_ls_goodness_of_fit_ref 0.978
_refine_ls_hydrogen_treatment riding
_refine_ls_matrix_type full
_refine_ls_number_parameters 380
_refine_ls_number_reflns 5793
_refine_ls_number_restraints 2
_refine_ls_restrained_S_all 0.978
_refine_ls_R_factor_all 0.0454
_refine_ls_R_factor_gt 0.0353
_refine_ls_shift/su_max 0.001
_refine_ls_shift/su_mean 0.000
_refine_ls_structure_factor_coef Fsqd
_refine_ls_weighting_details 'calc w=1/[\s^2^(Fo^2^)+(0.0529P)^2^+0.0000P] where P=(Fo^2^+2Fc^2^)/3'
_refine_ls_weighting_scheme calc
_refine_ls_wR_factor_gt 0.0826
_refine_ls_wR_factor_ref 0.0873
_reflns_number_gt 4829
_reflns_number_total 5793
_reflns_threshold_expression >2sigma(I)
_cod_data_source_file ic048397lsi20041124_051054_2.cif
_cod_data_source_block pe47
_cod_depositor_comments
;
The following automatic conversions were performed:
data name '_publ_contact_autor' replaced with '_publ_contact_author'
as specified in the replacement file
'/home/antanas/src/cod-tools/trunk/data/replacement-values/replacement_tags.lst'.

Automatic conversion script
Id: cif_correct_tags 4998 2017-03-02 13:24:31Z antanas 
;
_cod_database_code 4308647

loop_
_symmetry_equiv_pos_as_xyz
'x, y, z'
'x, -y, z+1/2'
'x+1/2, y+1/2, z'
'x+1/2, -y+1/2, z+1/2'

loop_
_atom_site_label
_atom_site_type_symbol
_atom_site_fract_x
_atom_site_fract_y
_atom_site_fract_z
_atom_site_U_iso_or_equiv
_atom_site_adp_type
_atom_site_occupancy
_atom_site_symmetry_multiplicity
_atom_site_calc_flag
_atom_site_refinement_flags
_atom_site_disorder_assembly
_atom_site_disorder_group
O1 O -0.11921(14) 0.37155(10) 0.96193(11) 0.0492(4) Uani 1 1 d . . .
O2 O -0.01632(14) 0.37005(9) 0.85315(12) 0.0470(4) Uani 1 1 d . . .
C1 C -0.16913(18) 0.28310(12) 0.83986(15) 0.0377(5) Uani 1 1 d . . .
C2 C -0.09606(18) 0.34738(12) 0.88935(16) 0.0390(5) Uani 1 1 d . . .
P1 P -0.27191(4) 0.25152(3) 0.89550(3) 0.03471(13) Uani 1 1 d . . .
C3 C -0.20556(19) 0.21676(13) 1.00812(15) 0.0393(5) Uani 1 1 d . . .
C4 C -0.2482(2) 0.23292(15) 1.08446(16) 0.0474(6) Uani 1 1 d . . .
H41 H -0.3124 0.2668 1.0797 0.0631(15) Uiso 1 1 calc R . .
C5 C -0.1977(2) 0.19986(17) 1.16754(17) 0.0560(6) Uani 1 1 d . . .
H51 H -0.2273 0.2112 1.2195 0.0631(15) Uiso 1 1 calc R . .
C6 C -0.1055(2) 0.15106(16) 1.17496(18) 0.0546(6) Uani 1 1 d . . .
H61 H -0.0717 0.1281 1.2319 0.0631(15) Uiso 1 1 calc R . .
C7 C -0.0613(2) 0.13490(16) 1.10029(19) 0.0559(6) Uani 1 1 d . . .
H71 H 0.0030 0.1010 1.1059 0.0631(15) Uiso 1 1 calc R . .
C8 C -0.1104(2) 0.16784(15) 1.01714(17) 0.0475(5) Uani 1 1 d . . .
H81 H -0.0790 0.1570 0.9659 0.0631(15) Uiso 1 1 calc R . .
C9 C -0.35730(18) 0.17038(13) 0.84124(15) 0.0383(5) Uani 1 1 d . . .
C10 C -0.43139(19) 0.18208(13) 0.75647(16) 0.0414(5) Uani 1 1 d . . .
H101 H -0.4350 0.2320 0.7280 0.0631(15) Uiso 1 1 calc R . .
C11 C -0.4996(2) 0.12106(15) 0.71392(17) 0.0485(6) Uani 1 1 d . . .
H111 H -0.5485 0.1286 0.6557 0.0631(15) Uiso 1 1 calc R . .
C12 C -0.4958(2) 0.04887(15) 0.75689(18) 0.0508(6) Uani 1 1 d . . .
H121 H -0.5429 0.0071 0.7282 0.0631(15) Uiso 1 1 calc R . .
C13 C -0.4239(2) 0.03737(14) 0.84108(19) 0.0522(6) Uani 1 1 d . . .
H131 H -0.4222 -0.0121 0.8703 0.0631(15) Uiso 1 1 calc R . .
C14 C -0.3547(2) 0.09740(14) 0.88291(16) 0.0445(5) Uani 1 1 d . . .
H141 H -0.3049 0.0889 0.9406 0.0631(15) Uiso 1 1 calc R . .
C15 C -0.37988(19) 0.32501(13) 0.90518(15) 0.0399(5) Uani 1 1 d . . .
C16 C -0.4807(2) 0.30111(16) 0.92792(18) 0.0496(6) Uani 1 1 d . . .
H161 H -0.4925 0.2470 0.9379 0.0631(15) Uiso 1 1 calc R . .
C17 C -0.5648(2) 0.35498(18) 0.9363(2) 0.0589(7) Uani 1 1 d . . .
H171 H -0.6331 0.3379 0.9528 0.0631(15) Uiso 1 1 calc R . .
C18 C -0.5489(3) 0.43377(17) 0.9206(2) 0.0628(7) Uani 1 1 d . . .
H181 H -0.6057 0.4710 0.9271 0.0631(15) Uiso 1 1 calc R . .
C19 C -0.4501(2) 0.45801(15) 0.8954(2) 0.0575(7) Uani 1 1 d . . .
H191 H -0.4401 0.5119 0.8834 0.0631(15) Uiso 1 1 calc R . .
C20 C -0.3656(2) 0.40446(14) 0.88770(18) 0.0474(5) Uani 1 1 d . . .
H201 H -0.2978 0.4217 0.8705 0.0631(15) Uiso 1 1 calc R . .
P2 P -0.11950(4) 0.25137(3) 0.74800(3) 0.03411(13) Uani 1 1 d . . .
C21 C 0.02378(19) 0.20783(13) 0.77473(14) 0.0397(5) Uani 1 1 d . . .
C22 C 0.0601(2) 0.16187(15) 0.71034(17) 0.0464(5) Uani 1 1 d . . .
H221 H 0.0119 0.1559 0.6516 0.0631(15) Uiso 1 1 calc R . .
C23 C 0.1665(2) 0.12449(16) 0.7313(2) 0.0572(7) Uani 1 1 d . . .
H231 H 0.1912 0.0941 0.6865 0.0631(15) Uiso 1 1 calc R . .
C24 C 0.2360(2) 0.13157(17) 0.81725(19) 0.0565(6) Uani 1 1 d . . .
H241 H 0.3080 0.1053 0.8321 0.0631(15) Uiso 1 1 calc R . .
C25 C 0.2005(2) 0.17683(16) 0.88119(19) 0.0526(6) Uani 1 1 d . . .
H251 H 0.2488 0.1822 0.9400 0.0631(15) Uiso 1 1 calc R . .
C26 C 0.0955(2) 0.21469(14) 0.86106(16) 0.0433(5) Uani 1 1 d . . .
H261 H 0.0720 0.2455 0.9061 0.0631(15) Uiso 1 1 calc R . .
C27 C -0.20173(18) 0.17211(13) 0.68513(15) 0.0377(5) Uani 1 1 d . . .
C28 C -0.2704(2) 0.18359(14) 0.59873(16) 0.0445(5) Uani 1 1 d . . .
H281 H -0.2786 0.2346 0.5728 0.0631(15) Uiso 1 1 calc R . .
C29 C -0.3269(2) 0.12035(16) 0.55043(18) 0.0536(6) Uani 1 1 d . . .
H291 H -0.3736 0.1280 0.4914 0.0631(15) Uiso 1 1 calc R . .
C30 C -0.3150(2) 0.04690(16) 0.58828(19) 0.0563(7) Uani 1 1 d . . .
H301 H -0.3534 0.0038 0.5549 0.0631(15) Uiso 1 1 calc R . .
C31 C -0.2479(2) 0.03484(14) 0.6744(2) 0.0527(6) Uani 1 1 d . . .
H311 H -0.2413 -0.0161 0.7004 0.0631(15) Uiso 1 1 calc R . .
C32 C -0.1904(2) 0.09722(13) 0.72230(17) 0.0437(5) Uani 1 1 d . . .
H321 H -0.1429 0.0889 0.7809 0.0631(15) Uiso 1 1 calc R . .
C33 C -0.12375(18) 0.33037(13) 0.66708(15) 0.0394(5) Uani 1 1 d . . .
C34 C -0.2146(2) 0.38269(13) 0.65384(16) 0.0444(5) Uani 1 1 d . . .
H341 H -0.2725 0.3772 0.6876 0.0631(15) Uiso 1 1 calc R . .
C35 C -0.2215(3) 0.44359(15) 0.59099(18) 0.0550(6) Uani 1 1 d . . .
H351 H -0.2841 0.4792 0.5821 0.0631(15) Uiso 1 1 calc R . .
C36 C -0.1379(3) 0.45218(15) 0.54194(17) 0.0569(7) Uani 1 1 d . . .
H361 H -0.1420 0.4942 0.5000 0.0631(15) Uiso 1 1 calc R . .
C37 C -0.0488(2) 0.39978(15) 0.55392(17) 0.0537(6) Uani 1 1 d . . .
H371 H 0.0079 0.4050 0.5191 0.0631(15) Uiso 1 1 calc R . .
C38 C -0.0403(2) 0.33894(15) 0.61652(16) 0.0462(5) Uani 1 1 d . . .
H381 H 0.0224 0.3033 0.6247 0.0631(15) Uiso 1 1 calc R . .

loop_
_atom_site_aniso_label
_atom_site_aniso_U_11
_atom_site_aniso_U_22
_atom_site_aniso_U_33
_atom_site_aniso_U_23
_atom_site_aniso_U_13
_atom_site_aniso_U_12
O1 0.0522(10) 0.0477(9) 0.0471(9) -0.0136(7) 0.0098(8) 0.0015(7)
O2 0.0407(8) 0.0439(8) 0.0561(10) 0.0049(8) 0.0104(7) -0.0074(7)
C1 0.0366(12) 0.0352(10) 0.0407(12) -0.0026(9) 0.0073(9) -0.0042(8)
C2 0.0394(12) 0.0351(11) 0.0421(12) -0.0003(9) 0.0082(10) 0.0009(9)
P1 0.0352(3) 0.0336(3) 0.0361(3) -0.0012(2) 0.0099(2) -0.0017(2)
C3 0.0378(11) 0.0397(11) 0.0395(12) -0.0008(9) 0.0070(9) -0.0052(9)
C4 0.0503(14) 0.0530(14) 0.0405(13) -0.0022(10) 0.0132(11) -0.0022(10)
C5 0.0649(17) 0.0663(17) 0.0363(13) 0.0015(12) 0.0100(12) -0.0062(13)
C6 0.0590(15) 0.0567(15) 0.0416(13) 0.0097(11) -0.0028(12) -0.0127(12)
C7 0.0481(14) 0.0577(15) 0.0564(16) 0.0116(13) -0.0002(12) 0.0024(12)
C8 0.0463(13) 0.0502(13) 0.0463(13) 0.0031(11) 0.0110(11) 0.0019(11)
C9 0.0371(11) 0.0398(11) 0.0397(12) -0.0009(9) 0.0117(9) -0.0024(9)
C10 0.0361(11) 0.0443(12) 0.0439(12) -0.0025(10) 0.0094(9) -0.0006(9)
C11 0.0400(12) 0.0558(15) 0.0478(14) -0.0123(11) 0.0057(10) -0.0029(10)
C12 0.0476(14) 0.0522(15) 0.0550(15) -0.0149(11) 0.0168(12) -0.0154(11)
C13 0.0663(16) 0.0406(13) 0.0534(15) -0.0031(11) 0.0215(13) -0.0163(11)
C14 0.0552(14) 0.0386(12) 0.0417(12) -0.0003(9) 0.0152(10) -0.0057(10)
C15 0.0414(12) 0.0426(12) 0.0356(11) -0.0030(9) 0.0086(9) 0.0009(9)
C16 0.0451(13) 0.0544(14) 0.0524(14) 0.0038(12) 0.0175(11) 0.0020(11)
C17 0.0489(14) 0.0698(18) 0.0629(17) 0.0008(14) 0.0228(13) 0.0107(13)
C18 0.0591(17) 0.0636(17) 0.0651(18) -0.0084(14) 0.0124(14) 0.0195(13)
C19 0.0557(15) 0.0422(13) 0.0712(19) -0.0044(12) 0.0071(14) 0.0084(11)
C20 0.0430(12) 0.0415(12) 0.0563(14) -0.0054(11) 0.0083(10) 0.0001(10)
P2 0.0340(3) 0.0346(3) 0.0342(3) 0.0011(2) 0.0085(2) -0.0007(2)
C21 0.0426(12) 0.0392(12) 0.0387(12) 0.0016(9) 0.0121(10) -0.0017(9)
C22 0.0429(13) 0.0540(14) 0.0440(13) -0.0017(11) 0.0135(10) 0.0034(10)
C23 0.0521(15) 0.0635(16) 0.0612(17) -0.0002(13) 0.0239(13) 0.0140(12)
C24 0.0440(13) 0.0623(16) 0.0637(17) 0.0074(13) 0.0128(12) 0.0141(11)
C25 0.0425(13) 0.0594(15) 0.0539(15) 0.0052(12) 0.0063(11) 0.0061(11)
C26 0.0402(12) 0.0445(12) 0.0439(13) 0.0006(10) 0.0067(10) 0.0041(9)
C27 0.0351(11) 0.0418(12) 0.0379(11) -0.0007(9) 0.0117(9) 0.0014(9)
C28 0.0438(12) 0.0500(13) 0.0396(12) -0.0010(10) 0.0091(10) -0.0048(10)
C29 0.0484(14) 0.0662(17) 0.0452(14) -0.0109(12) 0.0084(12) -0.0131(12)
C30 0.0571(16) 0.0513(15) 0.0620(17) -0.0225(12) 0.0162(13) -0.0149(12)
C31 0.0532(14) 0.0392(13) 0.0685(17) -0.0061(11) 0.0195(13) -0.0050(11)
C32 0.0456(12) 0.0408(12) 0.0468(13) -0.0020(10) 0.0146(10) -0.0005(9)
C33 0.0399(12) 0.0391(11) 0.0384(11) -0.0007(9) 0.0071(9) -0.0038(9)
C34 0.0471(13) 0.0430(13) 0.0425(13) 0.0044(10) 0.0087(10) 0.0037(10)
C35 0.0716(16) 0.0392(12) 0.0473(14) 0.0022(11) -0.0013(13) 0.0060(11)
C36 0.0831(19) 0.0425(13) 0.0405(13) 0.0051(11) 0.0039(13) -0.0154(13)
C37 0.0655(17) 0.0546(15) 0.0427(13) 0.0021(11) 0.0154(12) -0.0208(13)
C38 0.0473(13) 0.0483(13) 0.0448(13) 0.0027(10) 0.0140(10) -0.0077(10)

loop_
_atom_type_symbol
_atom_type_description
_atom_type_scat_dispersion_real
_atom_type_scat_dispersion_imag
_atom_type_scat_source
C C 0.0033 0.0016 'International Tables Vol C Tables 4.2.6.8 and 6.1.1.4'
H H 0.0000 0.0000 'International Tables Vol C Tables 4.2.6.8 and 6.1.1.4'
O O 0.0106 0.0060 'International Tables Vol C Tables 4.2.6.8 and 6.1.1.4'
P P 0.1023 0.0942 'International Tables Vol C Tables 4.2.6.8 and 6.1.1.4'

loop_
_geom_angle_atom_site_label_1
_geom_angle_atom_site_label_2
_geom_angle_atom_site_label_3
_geom_angle
_geom_angle_site_symmetry_1
_geom_angle_site_symmetry_3
_geom_angle_publ_flag
C2 C1 P2 111.62(15) . . ?
C2 C1 P1 112.68(15) . . ?
P2 C1 P1 135.20(13) . . ?
O1 C2 O2 127.7(2) . . ?
O1 C2 C1 117.35(19) . . ?
O2 C2 C1 114.92(19) . . ?
C1 P1 C9 114.22(10) . . ?
C1 P1 C3 110.57(10) . . ?
C9 P1 C3 105.13(10) . . ?
C1 P1 C15 114.64(10) . . ?
C9 P1 C15 103.01(10) . . ?
C3 P1 C15 108.57(10) . . ?
C4 C3 C8 118.7(2) . . ?
C4 C3 P1 123.48(18) . . ?
C8 C3 P1 117.75(17) . . ?
C5 C4 C3 120.4(2) . . ?
C6 C5 C4 120.2(2) . . ?
C5 C6 C7 120.3(2) . . ?
C6 C7 C8 120.1(3) . . ?
C7 C8 C3 120.3(2) . . ?
C14 C9 C10 119.2(2) . . ?
C14 C9 P1 121.79(18) . . ?
C10 C9 P1 119.00(17) . . ?
C11 C10 C9 120.2(2) . . ?
C10 C11 C12 119.6(2) . . ?
C13 C12 C11 120.4(2) . . ?
C14 C13 C12 120.2(2) . . ?
C13 C14 C9 120.4(2) . . ?
C16 C15 C20 118.8(2) . . ?
C16 C15 P1 119.07(18) . . ?
C20 C15 P1 122.11(17) . . ?
C15 C16 C17 121.0(2) . . ?
C18 C17 C16 119.8(3) . . ?
C19 C18 C17 119.8(2) . . ?
C18 C19 C20 120.6(3) . . ?
C19 C20 C15 120.0(2) . . ?
C1 P2 C27 114.57(10) . . ?
C1 P2 C33 110.41(10) . . ?
C27 P2 C33 105.70(10) . . ?
C1 P2 C21 115.16(10) . . ?
C27 P2 C21 100.63(10) . . ?
C33 P2 C21 109.62(10) . . ?
C22 C21 C26 118.6(2) . . ?
C22 C21 P2 119.79(18) . . ?
C26 C21 P2 121.46(16) . . ?
C21 C22 C23 120.6(2) . . ?
C24 C23 C22 120.0(2) . . ?
C25 C24 C23 119.6(2) . . ?
C24 C25 C26 120.9(3) . . ?
C25 C26 C21 120.2(2) . . ?
C32 C27 C28 119.5(2) . . ?
C32 C27 P2 118.78(18) . . ?
C28 C27 P2 121.62(18) . . ?
C29 C28 C27 119.9(2) . . ?
C30 C29 C28 119.8(3) . . ?
C29 C30 C31 120.8(2) . . ?
C32 C31 C30 119.7(2) . . ?
C31 C32 C27 120.3(2) . . ?
C34 C33 C38 119.1(2) . . ?
C34 C33 P2 118.69(16) . . ?
C38 C33 P2 122.17(18) . . ?
C33 C34 C35 120.2(2) . . ?
C36 C35 C34 120.3(2) . . ?
C37 C36 C35 119.6(2) . . ?
C36 C37 C38 120.8(2) . . ?
C33 C38 C37 119.9(2) . . ?

loop_
_geom_bond_atom_site_label_1
_geom_bond_atom_site_label_2
_geom_bond_distance
_geom_bond_site_symmetry_2
_geom_bond_publ_flag
O1 C2 1.258(3) . ?
O2 C2 1.260(3) . ?
C1 C2 1.494(3) . ?
C1 P2 1.714(2) . ?
C1 P1 1.721(2) . ?
P1 C9 1.804(2) . ?
P1 C3 1.809(2) . ?
P1 C15 1.827(2) . ?
C3 C4 1.388(3) . ?
C3 C8 1.391(3) . ?
C4 C5 1.386(4) . ?
C5 C6 1.364(4) . ?
C6 C7 1.375(4) . ?
C7 C8 1.382(4) . ?
C9 C14 1.392(3) . ?
C9 C10 1.399(3) . ?
C10 C11 1.388(3) . ?
C11 C12 1.388(4) . ?
C12 C13 1.381(4) . ?
C13 C14 1.378(3) . ?
C15 C16 1.385(3) . ?
C15 C20 1.398(3) . ?
C16 C17 1.387(4) . ?
C17 C18 1.385(4) . ?
C18 C19 1.380(4) . ?
C19 C20 1.386(3) . ?
P2 C27 1.811(2) . ?
P2 C33 1.812(2) . ?
P2 C21 1.826(2) . ?
C21 C22 1.392(3) . ?
C21 C26 1.397(3) . ?
C22 C23 1.393(4) . ?
C23 C24 1.382(4) . ?
C24 C25 1.375(4) . ?
C25 C26 1.383(3) . ?
C27 C32 1.390(3) . ?
C27 C28 1.392(3) . ?
C28 C29 1.390(3) . ?
C29 C30 1.371(4) . ?
C30 C31 1.383(4) . ?
C31 C32 1.380(4) . ?
C33 C34 1.384(3) . ?
C33 C38 1.392(3) . ?
C34 C35 1.397(3) . ?
C35 C36 1.376(4) . ?
C36 C37 1.370(4) . ?
C37 C38 1.392(4) . ?

loop_
_cod_related_entry_id
_cod_related_entry_database
_cod_related_entry_code
1 ChemSpider 30660853
